data_4087762
loop_
_publ_author_name
'Worch, Joshua C.'
'Hellemann, Erich'
'Pros, Gabrielle'
'Gayathri, Chakicherla'
'Pintauer, Tomislav'
'Gil, Roberto R.'
'Noonan, Kevin J. T.'

_publ_section_title
;
 Stability and Reactivity of 1,3-Benzothiaphosphole: Metalation and
 Diels--Alder Chemistry
;
_journal_issue 22
_journal_name_full Organometallics
_journal_page_first 5366
_journal_paper_doi 10.1021/acs.organomet.5b00583
_journal_volume 34
_journal_year 2015
_chemical_formula_moiety 'C13 H15 P S2'
_chemical_formula_sum 'C13 H15 P S2'
_chemical_formula_weight 266.34
_space_group_crystal_system monoclinic
_space_group_IT_number 14
_space_group_name_Hall '-P 2ybc'
_space_group_name_H-M_alt 'P 1 21/c 1'
_atom_sites_solution_hydrogens geom
_audit_creation_method SHELXL-2013
_cell_angle_alpha 90
_cell_angle_beta 110.551(3)
_cell_angle_gamma 90
_cell_formula_units_Z 4
_cell_length_a 8.7462(18)
_cell_length_b 14.667(3)
_cell_length_c 10.868(2)
_cell_measurement_reflns_used 9973
_cell_measurement_temperature 149(2)
_cell_measurement_theta_max 33.198
_cell_measurement_theta_min 2.436
_cell_volume 1305.4(4)
_computing_cell_refinement 'SAINT (Bruker, 1998)'
_computing_data_collection 'SMART (Bruker, 1998)'
_computing_data_reduction SAINT
_computing_molecular_graphics 'SHELXTL (Sheldrick, 2000)'
_computing_publication_material 'ORTEP-3 for Windows (Faruggia, 1997)'
_computing_structure_refinement 'SHELXL-2013 (Sheldrick, 2013)'
_computing_structure_solution 'SHELXS-97 (Sheldrick, 1997)'
_diffrn_ambient_temperature 149(2)
_diffrn_measured_fraction_theta_full 0.997
_diffrn_measured_fraction_theta_max 0.938
_diffrn_measurement_device_type 'Bruker Smart ApexII'
_diffrn_measurement_method '\f and \w scans'
_diffrn_radiation_type MoK\a
_diffrn_radiation_wavelength 0.71073
_diffrn_reflns_av_R_equivalents 0.0569
_diffrn_reflns_av_unetI/netI 0.0397
_diffrn_reflns_Laue_measured_fraction_full 0.997
_diffrn_reflns_Laue_measured_fraction_max 0.938
_diffrn_reflns_limit_h_max 13
_diffrn_reflns_limit_h_min -12
_diffrn_reflns_limit_k_max 22
_diffrn_reflns_limit_k_min -21
_diffrn_reflns_limit_l_max 16
_diffrn_reflns_limit_l_min -16
_diffrn_reflns_number 17121
_diffrn_reflns_point_group_measured_fraction_full 0.997
_diffrn_reflns_point_group_measured_fraction_max 0.938
_diffrn_reflns_theta_full 25.242
_diffrn_reflns_theta_max 33.227
_diffrn_reflns_theta_min 2.436
_exptl_absorpt_coefficient_mu 0.500
_exptl_absorpt_correction_T_max 0.861
_exptl_absorpt_correction_T_min 0.502
_exptl_absorpt_correction_type multi-scan
_exptl_absorpt_process_details 'SADABS (Sheldrick, 2002)'
_exptl_crystal_colour colorless
_exptl_crystal_density_diffrn 1.355
_exptl_crystal_density_method 'not measured'
_exptl_crystal_description rhomboid
_exptl_crystal_F_000 560
_exptl_crystal_size_max 0.475
_exptl_crystal_size_mid 0.302
_exptl_crystal_size_min 0.151
_exptl_transmission_factor_max 0.927
_exptl_transmission_factor_min 0.834
_refine_diff_density_max 0.705
_refine_diff_density_min -0.922
_refine_diff_density_rms 0.231
_refine_ls_extinction_method none
_refine_ls_goodness_of_fit_ref 1.132
_refine_ls_hydrogen_treatment constr
_refine_ls_matrix_type full
_refine_ls_number_parameters 147
_refine_ls_number_reflns 4709
_refine_ls_number_restraints 0
_refine_ls_restrained_S_all 1.132
_refine_ls_R_factor_all 0.0453
_refine_ls_R_factor_gt 0.0410
_refine_ls_shift/su_max 0.014
_refine_ls_shift/su_mean 0.001
_refine_ls_structure_factor_coef Fsqd
_refine_ls_weighting_details
;
 w=1/[\s^2^(Fo^2^)+(0.1000P)^2^]
 where P=(Fo^2^+2Fc^2^)/3
;
_refine_ls_weighting_scheme calc
_refine_ls_wR_factor_gt 0.1344
_refine_ls_wR_factor_ref 0.1409
_reflns_Friedel_coverage 0.000
_reflns_number_gt 4218
_reflns_number_total 4709
_reflns_threshold_expression 'I > 2\s(I)'
_cod_data_source_file om5b00583_si_002.cif
_cod_data_source_block GP_KN_JLW1190_150K_0m
_cod_original_cell_volume 1305.5(5)
_cod_original_sg_symbol_H-M 'P 21/c'
_cod_database_code 4087762
_shelx_space_group_comment
;
The symmetry employed for this shelxl refinement is uniquely defined
by the following loop, which should always be used as a source of
symmetry information in preference to the above space-group names.
They are only intended as comments.
;
_shelx_estimated_absorpt_t_min 0.484
_shelx_estimated_absorpt_t_max 0.864
_shelxl_version_number 2013-2

loop_
_space_group_symop_operation_xyz
'x, y, z'
'-x, y+1/2, -z+1/2'
'-x, -y, -z'
'x, -y-1/2, z-1/2'

loop_
_atom_site_label
_atom_site_type_symbol
_atom_site_fract_x
_atom_site_fract_y
_atom_site_fract_z
_atom_site_U_iso_or_equiv
_atom_site_adp_type
_atom_site_occupancy
_atom_site_site_symmetry_order
_atom_site_calc_flag
_atom_site_refinement_flags_posn
_atom_site_refinement_flags_adp
P1 P 0.05212(3) 0.11769(2) 0.18066(2) 0.01892(10) Uani 1 1 d . .
S2 S -0.11794(3) 0.15080(2) 0.01398(3) 0.02617(10) Uani 1 1 d . .
S1 S 0.24622(4) 0.26067(2) 0.36174(3) 0.03462(11) Uani 1 1 d . .
C6 C 0.25803(12) 0.13087(7) 0.18641(10) 0.01994(18) Uani 1 1 d . .
C1 C 0.34363(13) 0.20095(7) 0.26931(10) 0.0248(2) Uani 1 1 d . .
C5 C 0.33170(13) 0.08083(7) 0.11295(10) 0.0242(2) Uani 1 1 d . .
H5 H 0.2746 0.0322 0.0584 0.029 Uiso 1 1 calc R U
C4 C 0.48914(14) 0.10283(9) 0.12046(13) 0.0314(2) Uani 1 1 d . .
H4 H 0.5403 0.0695 0.0706 0.038 Uiso 1 1 calc R U
C2 C 0.50175(15) 0.22280(9) 0.27688(13) 0.0348(3) Uani 1 1 d . .
H2 H 0.5602 0.2704 0.3330 0.042 Uiso 1 1 calc R U
C3 C 0.57206(14) 0.17450(10) 0.20211(15) 0.0368(3) Uani 1 1 d . .
H3 H 0.6791 0.1900 0.2058 0.044 Uiso 1 1 calc R U
C11 C 0.03334(13) 0.00416(7) 0.24043(11) 0.0247(2) Uani 1 1 d . .
H11A H -0.0761 -0.0033 0.2470 0.030 Uiso 1 1 calc R U
H11B H 0.0455 -0.0420 0.1781 0.030 Uiso 1 1 calc R U
C10 C 0.16402(14) -0.00997(7) 0.37436(10) 0.0245(2) Uani 1 1 d . .
C7 C 0.06379(14) 0.19053(7) 0.32185(11) 0.0251(2) Uani 1 1 d . .
H7 H -0.0337 0.2315 0.2954 0.030 Uiso 1 1 calc R U
C9 C 0.17989(15) 0.05274(8) 0.46866(11) 0.0269(2) Uani 1 1 d . .
C8 C 0.06185(17) 0.13206(8) 0.43932(12) 0.0296(2) Uani 1 1 d . .
H8A H 0.0894 0.1713 0.5183 0.035 Uiso 1 1 calc R U
H8B H -0.0500 0.1083 0.4207 0.035 Uiso 1 1 calc R U
C13 C 0.26708(18) -0.09369(9) 0.38717(14) 0.0363(3) Uani 1 1 d . .
H13A H 0.3631 -0.0898 0.4679 0.054 Uiso 1 1 calc R U
H13B H 0.3024 -0.0982 0.3112 0.054 Uiso 1 1 calc R U
H13C H 0.2031 -0.1478 0.3908 0.054 Uiso 1 1 calc R U
C12 C 0.30704(18) 0.05146(11) 0.60388(12) 0.0393(3) Uani 1 1 d . .
H12A H 0.3715 -0.0046 0.6157 0.059 Uiso 1 1 calc R U
H12B H 0.2537 0.0538 0.6694 0.059 Uiso 1 1 calc R U
H12C H 0.3790 0.1044 0.6149 0.059 Uiso 1 1 calc R U

loop_
_atom_site_aniso_label
_atom_site_aniso_U_11
_atom_site_aniso_U_22
_atom_site_aniso_U_33
_atom_site_aniso_U_23
_atom_site_aniso_U_13
_atom_site_aniso_U_12
P1 0.01709(15) 0.01844(15) 0.02340(15) -0.00235(8) 0.00981(11) -0.00268(8)
S2 0.01885(15) 0.02913(17) 0.02851(16) -0.00122(9) 0.00580(11) -0.00005(9)
S1 0.0445(2) 0.02670(17) 0.03441(18) -0.01179(10) 0.01604(14) -0.01421(12)
C6 0.0163(4) 0.0205(4) 0.0231(4) 0.0025(3) 0.0071(3) -0.0022(3)
C1 0.0221(5) 0.0231(4) 0.0266(5) 0.0015(4) 0.0051(3) -0.0061(4)
C5 0.0202(4) 0.0258(5) 0.0287(5) 0.0034(4) 0.0114(4) 0.0010(3)
C4 0.0202(5) 0.0357(6) 0.0411(6) 0.0112(5) 0.0145(4) 0.0048(4)
C2 0.0225(5) 0.0343(6) 0.0404(6) 0.0057(5) 0.0020(4) -0.0116(4)
C3 0.0165(5) 0.0403(6) 0.0514(7) 0.0144(5) 0.0092(5) -0.0034(4)
C11 0.0249(5) 0.0204(4) 0.0329(5) -0.0027(4) 0.0153(4) -0.0060(3)
C10 0.0289(5) 0.0210(4) 0.0298(5) 0.0025(3) 0.0181(4) -0.0019(4)
C7 0.0292(5) 0.0203(4) 0.0293(5) -0.0039(3) 0.0146(4) -0.0003(4)
C9 0.0331(5) 0.0263(5) 0.0273(5) 0.0019(4) 0.0181(4) -0.0039(4)
C8 0.0375(6) 0.0281(5) 0.0314(5) -0.0046(4) 0.0227(5) -0.0020(4)
C13 0.0428(7) 0.0282(5) 0.0430(6) 0.0060(5) 0.0216(6) 0.0079(5)
C12 0.0470(8) 0.0444(7) 0.0272(5) 0.0029(5) 0.0140(5) -0.0039(6)

loop_
_atom_type_symbol
_atom_type_description
_atom_type_scat_dispersion_real
_atom_type_scat_dispersion_imag
_atom_type_scat_source
C C 0.0033 0.0016 'International Tables Vol C Tables 4.2.6.8 and 6.1.1.4'
H H 0.0000 0.0000 'International Tables Vol C Tables 4.2.6.8 and 6.1.1.4'
P P 0.1023 0.0942 'International Tables Vol C Tables 4.2.6.8 and 6.1.1.4'
S S 0.1246 0.1234 'International Tables Vol C Tables 4.2.6.8 and 6.1.1.4'

loop_
_geom_angle_atom_site_label_1
_geom_angle_atom_site_label_2
_geom_angle_atom_site_label_3
_geom_angle
C6 P1 C11 107.62(5)
C6 P1 C7 98.47(5)
C11 P1 C7 102.66(5)
C6 P1 S2 115.68(4)
C11 P1 S2 115.05(4)
C7 P1 S2 115.37(4)
C1 S1 C7 98.18(5)
C5 C6 C1 120.28(10)
C5 C6 P1 125.68(8)
C1 C6 P1 113.98(8)
C2 C1 C6 120.19(11)
C2 C1 S1 121.37(9)
C6 C1 S1 118.44(8)
C4 C5 C6 119.41(11)
C5 C4 C3 119.56(12)
C3 C2 C1 119.14(12)
C2 C3 C4 121.39(11)
C10 C11 P1 109.65(7)
C9 C10 C13 126.15(12)
C9 C10 C11 118.58(10)
C13 C10 C11 115.25(10)
C8 C7 S1 112.38(8)
C8 C7 P1 110.69(7)
S1 C7 P1 108.30(6)
C10 C9 C12 125.44(12)
C10 C9 C8 118.95(11)
C12 C9 C8 115.62(10)
C9 C8 C7 113.38(9)

loop_
_geom_bond_atom_site_label_1
_geom_bond_atom_site_label_2
_geom_bond_distance
P1 C6 1.7905(11)
P1 C11 1.8156(11)
P1 C7 1.8430(11)
P1 S2 1.9590(5)
S1 C1 1.7616(12)
S1 C7 1.8183(12)
C6 C5 1.3973(15)
C6 C1 1.3982(14)
C1 C2 1.3936(16)
C5 C4 1.3885(15)
C4 C3 1.402(2)
C2 C3 1.375(2)
C11 C10 1.5167(16)
C10 C9 1.3474(15)
C10 C13 1.5006(16)
C7 C8 1.5429(16)
C9 C12 1.4998(17)
C9 C8 1.5133(17)
